data_4108988
loop_
_publ_author_name
'Masaaki Suzuki'
'Atsuhiro Osuka'

_publ_section_title
;
 Cross-Bridging Reaction of 5,20-Diethynyl Substituted Hexaphyrins to
 Vinylene-Bridged Hexaphyrins
;
_journal_name_full 'Journal of the American Chemical Society'
_journal_page_first 464
_journal_page_last 465
_journal_paper_doi 10.1021/ja067102v
_journal_volume 129
_journal_year 2007
_chemical_formula_sum 'C76 H58 F20 N6 Si2'
_chemical_formula_weight 1491.46
_chemical_name_systematic
; 
 ? 
;
_space_group_IT_number 14
_symmetry_cell_setting monoclinic
_symmetry_Int_Tables_number 14
_symmetry_space_group_name_Hall '-P 2yn'
_symmetry_space_group_name_H-M 'P 1 21/n 1'
_atom_sites_solution_hydrogens geom
_atom_sites_solution_primary direct
_atom_sites_solution_secondary difmap
_audit_creation_method SHELXL-97
_cell_angle_alpha 90.00
_cell_angle_beta 101.751(12)
_cell_angle_gamma 90.00
_cell_formula_units_Z 4
_cell_length_a 12.432(4)
_cell_length_b 17.460(5)
_cell_length_c 31.649(9)
_cell_measurement_reflns_used 21657
_cell_measurement_temperature 123(2)
_cell_measurement_theta_max 27.7
_cell_measurement_theta_min 3.0
_cell_volume 6726(3)
_computing_structure_refinement 'SHELXL-97 (Sheldrick, 1997)'
_computing_structure_solution 'SHELXS-97 (Sheldrick, 1990)'
_diffrn_ambient_temperature 123(2)
_diffrn_detector_area_resol_mean 10.00
_diffrn_measured_fraction_theta_full 0.998
_diffrn_measured_fraction_theta_max 0.998
_diffrn_measurement_device_type 'Rigaku RAXIS-RAPID'
_diffrn_measurement_method \w
_diffrn_radiation_monochromator graphite
_diffrn_radiation_source 'fine-focus sealed tube'
_diffrn_radiation_type MoK\a
_diffrn_radiation_wavelength 0.71075
_diffrn_reflns_av_R_equivalents 0.2723
_diffrn_reflns_av_sigmaI/netI 0.2353
_diffrn_reflns_limit_h_max 14
_diffrn_reflns_limit_h_min -14
_diffrn_reflns_limit_k_max 20
_diffrn_reflns_limit_k_min -20
_diffrn_reflns_limit_l_max 37
_diffrn_reflns_limit_l_min -37
_diffrn_reflns_number 52257
_diffrn_reflns_theta_full 25.00
_diffrn_reflns_theta_max 25.00
_diffrn_reflns_theta_min 3.01
_diffrn_standards_number 65821
_exptl_absorpt_coefficient_mu 0.159
_exptl_absorpt_correction_T_max 0.9921
_exptl_absorpt_correction_T_min 0.8967
_exptl_absorpt_correction_type none
_exptl_crystal_colour green
_exptl_crystal_density_diffrn 1.473
_exptl_crystal_description prism
_exptl_crystal_F_000 3056
_exptl_crystal_size_max 0.70
_exptl_crystal_size_mid 0.15
_exptl_crystal_size_min 0.05
_refine_diff_density_max 0.707
_refine_diff_density_min -0.401
_refine_diff_density_rms 0.065
_refine_ls_extinction_method none
_refine_ls_goodness_of_fit_ref 0.862
_refine_ls_hydrogen_treatment constr
_refine_ls_matrix_type full
_refine_ls_number_parameters 949
_refine_ls_number_reflns 11814
_refine_ls_number_restraints 19
_refine_ls_restrained_S_all 0.867
_refine_ls_R_factor_all 0.2230
_refine_ls_R_factor_gt 0.0758
_refine_ls_shift/su_max 0.000
_refine_ls_shift/su_mean 0.000
_refine_ls_structure_factor_coef Fsqd
_refine_ls_weighting_details 'calc w=1/[\s^2^(Fo^2^)+(0.0799P)^2^+0.0000P] where P=(Fo^2^+2Fc^2^)/3'
_refine_ls_weighting_scheme calc
_refine_ls_wR_factor_gt 0.1636
_refine_ls_wR_factor_ref 0.2246
_reflns_number_gt 3967
_reflns_number_total 11814
_reflns_threshold_expression >2sigma(I)
_cod_data_source_file ja067102vsi20061004_044022.cif
_cod_data_source_block tips
_cod_database_code 4108988

loop_
_symmetry_equiv_pos_as_xyz
'x, y, z'
'-x+1/2, y+1/2, -z+1/2'
'-x, -y, -z'
'x-1/2, -y-1/2, z-1/2'

loop_
_atom_site_label
_atom_site_type_symbol
_atom_site_fract_x
_atom_site_fract_y
_atom_site_fract_z
_atom_site_U_iso_or_equiv
_atom_site_adp_type
_atom_site_occupancy
_atom_site_symmetry_multiplicity
_atom_site_calc_flag
_atom_site_refinement_flags
Si1 Si 0.75585(19) 0.69199(11) 0.16803(6) 0.0618(6) Uani 1 1 d .
Si2 Si 0.3618(2) 0.90029(13) 0.26340(7) 0.0780(7) Uani 1 1 d .
N1 N 0.6066(5) 0.6650(3) 0.27950(14) 0.0547(16) Uani 1 1 d .
H1 H 0.6685 0.6905 0.2815 0.066 Uiso 1 1 calc R
N2 N 0.7519(4) 0.7428(3) 0.34027(14) 0.0485(14) Uani 1 1 d .
N3 N 0.7950(4) 0.8385(3) 0.27558(15) 0.0557(15) Uani 1 1 d .
H2 H 0.7432 0.8073 0.2804 0.067 Uiso 1 1 calc R
N4 N 0.5738(5) 0.9058(3) 0.14084(15) 0.0609(17) Uani 1 1 d .
H3 H 0.5403 0.8616 0.1348 0.073 Uiso 1 1 calc R
N5 N 0.3854(4) 0.8478(3) 0.08946(14) 0.0480(14) Uani 1 1 d .
N6 N 0.4201(5) 0.7127(3) 0.13633(14) 0.0612(17) Uani 1 1 d .
H4 H 0.4422 0.7606 0.1380 0.073 Uiso 1 1 calc R
C1 C 0.5361(6) 0.6474(4) 0.24082(19) 0.0535(19) Uani 1 1 d .
C2 C 0.4532(6) 0.6017(4) 0.2533(2) 0.059(2) Uani 1 1 d .
H5 H 0.3945 0.5783 0.2337 0.071 Uiso 1 1 calc R
C3 C 0.4688(5) 0.5961(4) 0.29643(19) 0.0516(18) Uani 1 1 d .
H6 H 0.4233 0.5698 0.3124 0.062 Uiso 1 1 calc R
C4 C 0.5685(5) 0.6379(3) 0.31382(19) 0.0460(17) Uani 1 1 d .
C5 C 0.6170(5) 0.6538(3) 0.35619(17) 0.0451(16) Uani 1 1 d .
C6 C 0.7100(5) 0.7012(3) 0.36783(18) 0.0463(17) Uani 1 1 d .
C7 C 0.7738(6) 0.7103(4) 0.41147(17) 0.0531(18) Uani 1 1 d .
H7 H 0.7609 0.6857 0.4367 0.064 Uiso 1 1 calc R
C8 C 0.8535(6) 0.7599(3) 0.40912(18) 0.0487(17) Uani 1 1 d .
H8 H 0.9087 0.7773 0.4325 0.058 Uiso 1 1 calc R
C9 C 0.8406(5) 0.7821(4) 0.36464(19) 0.0482(17) Uani 1 1 d .
C10 C 0.9039(5) 0.8330(3) 0.34829(17) 0.0440(16) Uani 1 1 d .
C11 C 0.8872(6) 0.8584(4) 0.30550(19) 0.059(2) Uani 1 1 d .
C12 C 0.9468(6) 0.9070(4) 0.28428(19) 0.060(2) Uani 1 1 d .
H9 H 1.0152 0.9302 0.2965 0.072 Uiso 1 1 calc R
C13 C 0.8899(6) 0.9160(4) 0.2426(2) 0.063(2) Uani 1 1 d .
H10 H 0.9121 0.9463 0.2210 0.076 Uiso 1 1 calc R
C14 C 0.7956(6) 0.8737(4) 0.23768(19) 0.0552(19) Uani 1 1 d .
C15 C 0.7057(7) 0.8624(4) 0.2021(2) 0.078(2) Uani 1 1 d U
C16 C 0.6656(6) 0.9161(4) 0.17315(17) 0.0542(19) Uani 1 1 d .
C17 C 0.6946(6) 0.9952(4) 0.1694(2) 0.062(2) Uani 1 1 d .
H11 H 0.7564 1.0200 0.1866 0.074 Uiso 1 1 calc R
C18 C 0.6216(6) 1.0283(4) 0.13814(18) 0.061(2) Uani 1 1 d .
H12 H 0.6223 1.0805 0.1296 0.073 Uiso 1 1 calc R
C19 C 0.5414(6) 0.9719(3) 0.11944(19) 0.0521(18) Uani 1 1 d .
C20 C 0.4498(6) 0.9787(3) 0.08748(18) 0.0495(18) Uani 1 1 d .
C21 C 0.3782(6) 0.9184(4) 0.07198(18) 0.0484(17) Uani 1 1 d .
C22 C 0.2879(5) 0.9220(4) 0.03601(17) 0.0487(18) Uani 1 1 d .
H13 H 0.2640 0.9660 0.0191 0.058 Uiso 1 1 calc R
C23 C 0.2438(5) 0.8536(4) 0.03055(18) 0.0510(17) Uani 1 1 d .
H14 H 0.1843 0.8387 0.0082 0.061 Uiso 1 1 calc R
C24 C 0.3014(5) 0.8052(4) 0.06425(17) 0.0488(17) Uani 1 1 d .
C25 C 0.2841(5) 0.7295(4) 0.07004(17) 0.0510(18) Uani 1 1 d .
C26 C 0.3387(6) 0.6847(4) 0.10439(17) 0.0525(18) Uani 1 1 d .
C27 C 0.3294(6) 0.6074(4) 0.11306(18) 0.059(2) Uani 1 1 d .
H15 H 0.2799 0.5722 0.0963 0.071 Uiso 1 1 calc R
C28 C 0.4048(6) 0.5906(4) 0.15030(19) 0.064(2) Uani 1 1 d .
H16 H 0.4159 0.5419 0.1638 0.077 Uiso 1 1 calc R
C29 C 0.4622(6) 0.6579(3) 0.16486(18) 0.059(2) Uani 1 1 d .
C30 C 0.5439(7) 0.6745(4) 0.2020(2) 0.072(2) Uani 1 1 d U
C31 C 0.6414(8) 0.7306(5) 0.1946(2) 0.094(3) Uani 1 1 d DU
C32 C 0.6188(9) 0.8012(5) 0.2085(2) 0.108(3) Uani 1 1 d DU
C33 C 0.5273(7) 0.8217(4) 0.2258(2) 0.0555(19) Uani 1 1 d .
C34 C 0.4609(6) 0.8505(4) 0.2396(2) 0.0574(19) Uani 1 1 d .
C35 C 0.9741(10) 0.7204(9) 0.1591(3) 0.164(5) Uani 1 1 d .
H17 H 0.9624 0.6800 0.1372 0.246 Uiso 1 1 calc R
H18 H 1.0027 0.6977 0.1875 0.246 Uiso 1 1 calc R
H19 H 1.0271 0.7577 0.1524 0.246 Uiso 1 1 calc R
C36 C 0.8619(11) 0.7619(6) 0.1596(3) 0.127(4) Uani 1 1 d .
H20 H 0.8744 0.7982 0.1846 0.152 Uiso 1 1 calc R
C37 C 0.8259(13) 0.8103(5) 0.1175(3) 0.181(7) Uani 1 1 d .
H21 H 0.8750 0.8544 0.1183 0.271 Uiso 1 1 calc R
H22 H 0.7503 0.8282 0.1155 0.271 Uiso 1 1 calc R
H23 H 0.8299 0.7785 0.0924 0.271 Uiso 1 1 calc R
C38 C 0.6858(8) 0.6438(5) 0.1174(2) 0.087(3) Uani 1 1 d .
H24 H 0.6336 0.6055 0.1254 0.105 Uiso 1 1 calc R
C39 C 0.6168(9) 0.6995(7) 0.0826(2) 0.128(4) Uani 1 1 d .
H25 H 0.6665 0.7353 0.0723 0.192 Uiso 1 1 calc R
H26 H 0.5641 0.7282 0.0956 0.192 Uiso 1 1 calc R
H27 H 0.5770 0.6694 0.0582 0.192 Uiso 1 1 calc R
C40 C 0.7649(8) 0.6004(5) 0.0950(3) 0.107(3) Uani 1 1 d .
H28 H 0.7233 0.5745 0.0694 0.161 Uiso 1 1 calc R
H29 H 0.8053 0.5623 0.1149 0.161 Uiso 1 1 calc R
H30 H 0.8169 0.6365 0.0864 0.161 Uiso 1 1 calc R
C41 C 0.8245(9) 0.6186(5) 0.2055(3) 0.107(3) Uani 1 1 d .
H31 H 0.8883 0.6035 0.1925 0.129 Uiso 1 1 calc R
C42 C 0.7683(11) 0.5443(5) 0.2088(3) 0.145(5) Uani 1 1 d .
H32 H 0.8216 0.5069 0.2238 0.217 Uiso 1 1 calc R
H33 H 0.7364 0.5254 0.1798 0.217 Uiso 1 1 calc R
H34 H 0.7098 0.5515 0.2251 0.217 Uiso 1 1 calc R
C43 C 0.8807(8) 0.6496(6) 0.2504(2) 0.118(4) Uani 1 1 d .
H35 H 0.8246 0.6631 0.2668 0.177 Uiso 1 1 calc R
H36 H 0.9240 0.6951 0.2468 0.177 Uiso 1 1 calc R
H37 H 0.9291 0.6101 0.2660 0.177 Uiso 1 1 calc R
C44 C 0.2761(8) 0.8304(5) 0.2845(3) 0.099(3) Uani 1 1 d .
H38 H 0.2334 0.8599 0.3026 0.119 Uiso 1 1 calc R
C45 C 0.1938(10) 0.7912(6) 0.2506(3) 0.155(5) Uani 1 1 d .
H39 H 0.2315 0.7654 0.2303 0.232 Uiso 1 1 calc R
H40 H 0.1423 0.8291 0.2351 0.232 Uiso 1 1 calc R
H41 H 0.1534 0.7534 0.2641 0.232 Uiso 1 1 calc R
C46 C 0.3422(9) 0.7694(5) 0.3145(3) 0.116(3) Uani 1 1 d .
H42 H 0.2914 0.7342 0.3245 0.175 Uiso 1 1 calc R
H43 H 0.3884 0.7947 0.3393 0.175 Uiso 1 1 calc R
H44 H 0.3888 0.7406 0.2985 0.175 Uiso 1 1 calc R
C47 C 0.4404(8) 0.9605(5) 0.3089(2) 0.090(3) Uani 1 1 d .
H45 H 0.4776 1.0016 0.2951 0.108 Uiso 1 1 calc R
C48 C 0.3641(10) 1.0018(6) 0.3342(3) 0.132(4) Uani 1 1 d .
H46 H 0.3161 0.9643 0.3441 0.198 Uiso 1 1 calc R
H47 H 0.3192 1.0394 0.3154 0.198 Uiso 1 1 calc R
H48 H 0.4084 1.0281 0.3591 0.198 Uiso 1 1 calc R
C49 C 0.5327(9) 0.9174(6) 0.3403(3) 0.133(4) Uani 1 1 d .
H49 H 0.5730 0.9536 0.3614 0.200 Uiso 1 1 calc R
H50 H 0.5832 0.8942 0.3239 0.200 Uiso 1 1 calc R
H51 H 0.5001 0.8773 0.3553 0.200 Uiso 1 1 calc R
C50 C 0.2811(7) 0.9650(4) 0.2207(2) 0.075(2) Uani 1 1 d .
H52 H 0.2122 0.9795 0.2304 0.090 Uiso 1 1 calc R
C51 C 0.3419(9) 1.0378(5) 0.2160(3) 0.108(3) Uani 1 1 d .
H53 H 0.4095 1.0258 0.2060 0.161 Uiso 1 1 calc R
H54 H 0.3603 1.0638 0.2440 0.161 Uiso 1 1 calc R
H55 H 0.2955 1.0712 0.1950 0.161 Uiso 1 1 calc R
C52 C 0.2468(8) 0.9258(5) 0.1765(2) 0.097(3) Uani 1 1 d .
H56 H 0.1987 0.9601 0.1566 0.146 Uiso 1 1 calc R
H57 H 0.2075 0.8782 0.1797 0.146 Uiso 1 1 calc R
H58 H 0.3124 0.9142 0.1650 0.146 Uiso 1 1 calc R
C53 C 0.5643(6) 0.6229(4) 0.39052(19) 0.0529(18) Uani 1 1 d .
C54 C 0.5419(6) 0.5462(4) 0.3944(2) 0.059(2) Uani 1 1 d .
C55 C 0.4894(7) 0.5189(5) 0.4255(2) 0.066(2) Uani 1 1 d .
C56 C 0.4586(7) 0.5685(5) 0.4536(2) 0.067(2) Uani 1 1 d .
C57 C 0.4826(6) 0.6431(5) 0.4521(2) 0.066(2) Uani 1 1 d .
C58 C 0.5301(6) 0.6698(4) 0.4204(2) 0.058(2) Uani 1 1 d .
C59 C 0.9973(6) 0.8686(4) 0.37903(19) 0.0496(18) Uani 1 1 d .
C60 C 0.9800(7) 0.9248(4) 0.4061(2) 0.062(2) Uani 1 1 d .
C61 C 1.0668(9) 0.9575(4) 0.4354(2) 0.070(2) Uani 1 1 d .
C62 C 1.1694(8) 0.9355(5) 0.4360(2) 0.065(2) Uani 1 1 d .
C63 C 1.1897(7) 0.8802(4) 0.4089(2) 0.064(2) Uani 1 1 d .
C64 C 1.1028(7) 0.8478(4) 0.3813(2) 0.058(2) Uani 1 1 d .
C65 C 0.4266(7) 1.0548(4) 0.0684(2) 0.0535(19) Uani 1 1 d .
C66 C 0.4866(6) 1.0871(4) 0.0405(2) 0.054(2) Uani 1 1 d .
C67 C 0.4632(7) 1.1577(4) 0.0231(2) 0.0553(19) Uani 1 1 d .
C68 C 0.3802(7) 1.1992(4) 0.0326(2) 0.061(2) Uani 1 1 d .
C69 C 0.3194(7) 1.1701(4) 0.0603(2) 0.063(2) Uani 1 1 d .
C70 C 0.3443(7) 1.0994(4) 0.0759(2) 0.0582(19) Uani 1 1 d .
C71 C 0.2021(6) 0.6875(4) 0.03775(18) 0.0491(17) Uani 1 1 d .
C72 C 0.2320(6) 0.6512(4) 0.00381(19) 0.0507(18) Uani 1 1 d .
C73 C 0.1612(7) 0.6082(4) -0.0249(2) 0.056(2) Uani 1 1 d .
C74 C 0.0572(7) 0.5997(4) -0.0204(2) 0.058(2) Uani 1 1 d .
C75 C 0.0231(7) 0.6353(5) 0.0122(2) 0.076(2) Uani 1 1 d .
C76 C 0.0972(8) 0.6791(4) 0.04011(19) 0.069(2) Uani 1 1 d .
F1 F 0.5731(3) 0.4955(2) 0.36788(11) 0.0656(11) Uani 1 1 d .
F2 F 0.4676(4) 0.4441(3) 0.42687(12) 0.0860(14) Uani 1 1 d .
F3 F 0.4063(4) 0.5424(3) 0.48384(12) 0.0928(15) Uani 1 1 d .
F4 F 0.4549(4) 0.6917(3) 0.48099(12) 0.0866(14) Uani 1 1 d .
F5 F 0.5465(3) 0.7460(2) 0.41844(11) 0.0694(11) Uani 1 1 d .
F6 F 0.8783(4) 0.9494(2) 0.40573(13) 0.0822(13) Uani 1 1 d .
F7 F 1.0441(4) 1.0135(2) 0.46128(13) 0.0937(15) Uani 1 1 d .
F8 F 1.2507(4) 0.9692(2) 0.46384(12) 0.0847(14) Uani 1 1 d .
F9 F 1.2918(4) 0.8599(2) 0.40912(14) 0.0856(14) Uani 1 1 d .
F10 F 1.1253(3) 0.7912(2) 0.35556(12) 0.0727(12) Uani 1 1 d .
F11 F 0.5707(4) 1.0482(2) 0.03118(10) 0.0638(11) Uani 1 1 d .
F12 F 0.5249(4) 1.1873(2) -0.00335(11) 0.0744(12) Uani 1 1 d .
F13 F 0.3605(4) 1.2702(2) 0.01721(11) 0.0787(13) Uani 1 1 d .
F14 F 0.2392(4) 1.2116(2) 0.07073(12) 0.0748(12) Uani 1 1 d .
F15 F 0.2803(3) 1.0723(2) 0.10300(12) 0.0687(11) Uani 1 1 d .
F16 F 0.3355(4) 0.6563(2) -0.00081(11) 0.0689(11) Uani 1 1 d .
F17 F 0.1939(4) 0.5729(2) -0.05715(13) 0.0849(14) Uani 1 1 d .
F18 F -0.0123(3) 0.5562(2) -0.04822(12) 0.0749(12) Uani 1 1 d .
F19 F -0.0805(5) 0.6299(4) 0.01623(15) 0.124(2) Uani 1 1 d .
F20 F 0.0602(4) 0.7147(3) 0.07209(14) 0.1154(18) Uani 1 1 d .

loop_
_atom_site_aniso_label
_atom_site_aniso_U_11
_atom_site_aniso_U_22
_atom_site_aniso_U_33
_atom_site_aniso_U_23
_atom_site_aniso_U_13
_atom_site_aniso_U_12
Si1 0.0730(16) 0.0601(12) 0.0489(11) -0.0011(10) 0.0042(10) 0.0047(11)
Si2 0.0713(17) 0.0874(16) 0.0724(14) 0.0182(13) 0.0073(12) 0.0177(14)
N1 0.068(4) 0.048(3) 0.036(3) 0.006(3) -0.017(3) -0.008(3)
N2 0.056(4) 0.047(3) 0.035(3) 0.009(3) -0.008(3) -0.003(3)
N3 0.054(4) 0.063(3) 0.039(3) 0.009(3) -0.017(3) -0.009(3)
N4 0.076(5) 0.045(3) 0.047(3) 0.007(3) -0.022(3) -0.011(3)
N5 0.052(4) 0.050(3) 0.036(3) 0.000(3) -0.006(2) 0.002(3)
N6 0.087(5) 0.049(3) 0.037(3) 0.002(3) -0.014(3) -0.015(3)
C1 0.065(5) 0.047(4) 0.036(4) -0.006(3) -0.017(3) -0.004(4)
C2 0.064(5) 0.055(4) 0.045(4) -0.014(3) -0.023(4) 0.000(4)
C3 0.045(5) 0.057(4) 0.047(4) -0.005(3) -0.005(3) -0.012(3)
C4 0.053(5) 0.039(3) 0.040(4) 0.000(3) -0.004(3) 0.006(3)
C5 0.053(5) 0.045(4) 0.032(3) 0.003(3) -0.004(3) 0.006(3)
C6 0.053(5) 0.040(4) 0.037(3) 0.004(3) -0.014(3) 0.000(3)
C7 0.057(5) 0.065(4) 0.030(3) 0.008(3) -0.009(3) -0.004(4)
C8 0.053(5) 0.052(4) 0.034(3) -0.005(3) -0.007(3) -0.005(4)
C9 0.044(5) 0.052(4) 0.043(4) -0.013(3) -0.005(3) -0.007(3)
C10 0.036(4) 0.052(4) 0.036(3) -0.005(3) -0.009(3) -0.005(3)
C11 0.074(6) 0.051(4) 0.039(4) -0.007(3) -0.022(4) -0.005(4)
C12 0.074(6) 0.051(4) 0.042(4) 0.011(3) -0.017(4) -0.018(4)
C13 0.068(6) 0.057(4) 0.052(4) 0.014(3) -0.016(4) -0.020(4)
C14 0.062(5) 0.054(4) 0.040(4) 0.014(3) -0.012(3) -0.013(4)
C15 0.089(6) 0.074(5) 0.052(4) 0.034(4) -0.027(4) -0.028(4)
C16 0.064(5) 0.064(5) 0.028(3) 0.008(3) -0.007(3) -0.011(4)
C17 0.073(6) 0.061(4) 0.044(4) 0.000(4) -0.006(4) -0.012(4)
C18 0.080(6) 0.055(4) 0.036(3) 0.005(3) -0.017(4) -0.007(4)
C19 0.064(5) 0.038(4) 0.045(4) 0.005(3) -0.010(4) -0.009(3)
C20 0.063(5) 0.044(4) 0.036(3) 0.002(3) -0.003(3) 0.000(4)
C21 0.055(5) 0.048(4) 0.036(3) 0.001(3) -0.004(3) 0.003(3)
C22 0.058(5) 0.048(4) 0.031(3) 0.003(3) -0.012(3) 0.001(3)
C23 0.051(5) 0.053(4) 0.040(3) -0.003(3) -0.013(3) -0.006(4)
C24 0.051(5) 0.056(4) 0.032(3) 0.001(3) -0.007(3) -0.009(4)
C25 0.055(5) 0.062(4) 0.029(3) 0.002(3) -0.007(3) -0.002(4)
C26 0.064(5) 0.057(4) 0.028(3) -0.012(3) -0.011(3) -0.006(4)
C27 0.083(6) 0.048(4) 0.036(4) -0.003(3) -0.014(3) -0.008(4)
C28 0.100(7) 0.044(4) 0.037(4) -0.001(3) -0.016(4) -0.005(4)
C29 0.091(6) 0.039(4) 0.034(3) 0.008(3) -0.014(3) -0.009(4)
C30 0.105(6) 0.059(4) 0.035(3) 0.006(3) -0.026(4) -0.011(4)
C31 0.128(6) 0.095(5) 0.035(3) 0.017(4) -0.040(4) 0.003(5)
C32 0.133(7) 0.107(6) 0.054(4) 0.034(4) -0.053(5) -0.006(6)
C33 0.043(5) 0.071(5) 0.048(4) 0.012(4) 0.001(4) 0.007(4)
C34 0.044(5) 0.062(5) 0.062(4) 0.005(4) 0.000(4) 0.006(4)
C35 0.103(10) 0.274(17) 0.113(8) -0.034(10) 0.018(7) -0.054(11)
C36 0.162(12) 0.112(8) 0.107(8) -0.032(7) 0.028(8) -0.052(8)
C37 0.37(2) 0.082(7) 0.114(8) 0.002(7) 0.103(11) -0.062(10)
C38 0.111(8) 0.086(6) 0.068(5) -0.011(5) 0.025(5) -0.012(6)
C39 0.126(9) 0.201(11) 0.053(5) 0.015(6) 0.008(5) 0.019(8)
C40 0.141(10) 0.094(6) 0.096(6) -0.041(5) 0.047(6) -0.024(6)
C41 0.137(10) 0.087(7) 0.087(6) 0.027(5) -0.002(6) 0.032(6)
C42 0.195(14) 0.095(7) 0.139(9) 0.058(7) 0.022(9) 0.003(8)
C43 0.107(8) 0.176(10) 0.062(5) 0.019(6) -0.001(5) 0.070(7)
C44 0.095(8) 0.090(6) 0.110(7) 0.018(6) 0.017(6) 0.022(6)
C45 0.187(13) 0.149(10) 0.101(7) 0.010(7) -0.035(8) -0.105(9)
C46 0.143(10) 0.099(7) 0.107(7) 0.020(6) 0.025(7) 0.029(7)
C47 0.100(8) 0.098(6) 0.062(5) -0.009(5) -0.007(5) 0.024(6)
C48 0.163(12) 0.147(9) 0.089(7) -0.017(6) 0.034(7) 0.040(8)
C49 0.144(11) 0.148(9) 0.082(6) -0.009(6) -0.037(6) 0.037(8)
C50 0.072(6) 0.071(5) 0.074(5) 0.004(4) 0.001(4) 0.024(5)
C51 0.125(9) 0.097(7) 0.089(6) 0.014(5) -0.005(6) -0.010(6)
C52 0.119(9) 0.107(7) 0.060(5) -0.001(5) 0.004(5) -0.003(6)
C53 0.055(5) 0.053(4) 0.038(4) -0.003(3) -0.021(3) -0.009(4)
C54 0.073(6) 0.062(5) 0.035(4) -0.005(4) -0.007(4) -0.002(4)
C55 0.072(6) 0.076(6) 0.041(4) -0.002(4) -0.007(4) -0.013(4)
C56 0.063(6) 0.101(7) 0.033(4) -0.001(5) 0.000(4) -0.026(5)
C57 0.066(6) 0.093(6) 0.031(4) -0.016(4) -0.008(4) -0.009(5)
C58 0.063(5) 0.062(5) 0.038(4) -0.008(4) -0.016(4) -0.005(4)
C59 0.062(6) 0.046(4) 0.036(3) -0.001(3) -0.002(3) -0.002(4)
C60 0.063(6) 0.067(5) 0.049(4) 0.006(4) -0.007(4) -0.002(4)
C61 0.112(8) 0.053(5) 0.038(4) -0.020(4) 0.002(5) -0.018(5)
C62 0.061(6) 0.064(5) 0.058(5) 0.003(4) -0.022(4) -0.011(5)
C63 0.058(6) 0.058(5) 0.065(5) 0.008(4) -0.017(4) -0.006(4)
C64 0.076(6) 0.049(4) 0.040(4) -0.008(3) -0.008(4) -0.003(4)
C65 0.066(6) 0.043(4) 0.041(4) 0.006(3) -0.013(4) 0.006(4)
C66 0.061(6) 0.049(4) 0.041(4) -0.001(4) -0.019(4) 0.015(4)
C67 0.075(6) 0.047(4) 0.036(4) 0.008(3) -0.007(4) 0.006(4)
C68 0.082(6) 0.043(4) 0.046(4) 0.006(4) -0.018(4) 0.011(4)
C69 0.067(6) 0.048(5) 0.060(5) 0.004(4) -0.018(4) 0.016(4)
C70 0.063(6) 0.061(5) 0.045(4) 0.003(4) -0.003(4) -0.009(4)
C71 0.054(5) 0.055(4) 0.032(3) 0.001(3) -0.004(3) -0.004(4)
C72 0.042(5) 0.065(4) 0.038(4) -0.003(3) -0.010(3) -0.004(4)
C73 0.069(6) 0.056(4) 0.035(4) -0.002(3) -0.011(4) 0.005(4)
C74 0.064(6) 0.057(4) 0.040(4) -0.001(4) -0.019(4) -0.005(4)
C75 0.051(6) 0.108(6) 0.062(5) -0.001(5) -0.003(4) -0.030(5)
C76 0.082(7) 0.094(6) 0.029(4) -0.026(4) 0.006(4) -0.013(5)
F1 0.080(3) 0.053(2) 0.057(2) 0.000(2) -0.003(2) -0.004(2)
F2 0.103(4) 0.085(3) 0.062(2) 0.010(2) 0.000(2) -0.035(3)
F3 0.085(4) 0.140(4) 0.050(2) -0.004(3) 0.005(2) -0.038(3)
F4 0.073(3) 0.130(4) 0.051(2) -0.029(3) 0.000(2) -0.002(3)
F5 0.079(3) 0.065(3) 0.055(2) -0.012(2) -0.006(2) -0.002(2)
F6 0.078(4) 0.074(3) 0.093(3) -0.026(2) 0.014(3) -0.007(3)
F7 0.120(4) 0.082(3) 0.074(3) -0.030(3) 0.007(3) -0.025(3)
F8 0.092(4) 0.067(3) 0.073(3) 0.000(2) -0.035(2) -0.022(2)
F9 0.056(3) 0.074(3) 0.111(3) 0.001(2) -0.021(3) -0.008(2)
F10 0.063(3) 0.071(3) 0.076(3) -0.011(2) -0.005(2) -0.003(2)
F11 0.082(3) 0.055(2) 0.051(2) 0.0077(18) 0.004(2) 0.008(2)
F12 0.117(4) 0.056(2) 0.048(2) 0.0088(19) 0.009(2) 0.005(2)
F13 0.119(4) 0.049(2) 0.059(2) 0.011(2) -0.003(2) 0.011(2)
F14 0.069(3) 0.061(2) 0.085(3) 0.004(2) -0.007(2) 0.014(2)
F15 0.068(3) 0.064(2) 0.071(2) 0.005(2) 0.005(2) 0.009(2)
F16 0.059(3) 0.088(3) 0.054(2) -0.018(2) -0.002(2) -0.005(2)
F17 0.081(4) 0.100(3) 0.065(2) -0.037(2) -0.005(2) 0.000(3)
F18 0.070(3) 0.079(3) 0.062(2) -0.009(2) -0.020(2) -0.015(2)
F19 0.070(4) 0.206(6) 0.094(3) -0.057(4) 0.013(3) -0.049(4)
F20 0.074(4) 0.192(5) 0.079(3) -0.060(3) 0.015(3) -0.030(4)

loop_
_atom_type_symbol
_atom_type_description
_atom_type_scat_dispersion_real
_atom_type_scat_dispersion_imag
_atom_type_scat_source
C C 0.0033 0.0016 'International Tables Vol C Tables 4.2.6.8 and 6.1.1.4'
H H 0.0000 0.0000 'International Tables Vol C Tables 4.2.6.8 and 6.1.1.4'
N N 0.0061 0.0033 'International Tables Vol C Tables 4.2.6.8 and 6.1.1.4'
F F 0.0171 0.0103 'International Tables Vol C Tables 4.2.6.8 and 6.1.1.4'
Si Si 0.0817 0.0704 'International Tables Vol C Tables 4.2.6.8 and 6.1.1.4'

loop_
_geom_angle_atom_site_label_1
_geom_angle_atom_site_label_2
_geom_angle_atom_site_label_3
_geom_angle
C41 Si1 C36 107.6(6)
C41 Si1 C38 108.4(4)
C36 Si1 C38 113.3(4)
C41 Si1 C31 104.5(4)
C36 Si1 C31 116.4(5)
C38 Si1 C31 106.1(4)
C34 Si2 C44 109.3(4)
C34 Si2 C50 107.4(3)
C44 Si2 C50 113.3(4)
C34 Si2 C47 107.3(4)
C44 Si2 C47 110.0(4)
C50 Si2 C47 109.3(4)
C4 N1 C1 111.6(6)
C4 N1 H1 124.2
C1 N1 H1 124.2
C6 N2 C9 106.2(5)
C14 N3 C11 110.0(6)
C14 N3 H2 125.0
C11 N3 H2 125.0
C19 N4 C16 112.1(5)
C19 N4 H3 124.0
C16 N4 H3 124.0
C21 N5 C24 105.9(5)
C29 N6 C26 111.8(5)
C29 N6 H4 124.1
C26 N6 H4 124.1
C30 C1 N1 125.5(7)
C30 C1 C2 130.3(6)
N1 C1 C2 104.0(6)
C3 C2 C1 111.2(6)
C3 C2 H5 124.4
C1 C2 H5 124.4
C2 C3 C4 106.5(6)
C2 C3 H6 126.7
C4 C3 H6 126.7
N1 C4 C5 123.5(6)
N1 C4 C3 106.5(5)
C5 C4 C3 129.9(6)
C4 C5 C6 123.0(6)
C4 C5 C53 117.9(6)
C6 C5 C53 119.0(5)
N2 C6 C5 124.3(5)
N2 C6 C7 110.8(6)
C5 C6 C7 124.9(6)
C8 C7 C6 106.6(6)
C8 C7 H7 126.7
C6 C7 H7 126.7
C7 C8 C9 107.2(5)
C7 C8 H8 126.4
C9 C8 H8 126.4
C10 C9 N2 124.5(5)
C10 C9 C8 126.4(6)
N2 C9 C8 109.1(6)
C9 C10 C11 126.4(6)
C9 C10 C59 117.3(5)
C11 C10 C59 116.1(6)
N3 C11 C12 105.9(5)
N3 C11 C10 121.6(6)
C12 C11 C10 132.4(6)
C13 C12 C11 108.3(6)
C13 C12 H9 125.9
C11 C12 H9 125.9
C14 C13 C12 108.1(6)
C14 C13 H10 126.0
C12 C13 H10 126.0
N3 C14 C13 107.8(5)
N3 C14 C15 119.4(6)
C13 C14 C15 132.8(6)
C16 C15 C14 124.4(6)
C16 C15 C32 113.5(6)
C14 C15 C32 116.3(6)
C15 C16 N4 123.6(6)
C15 C16 C17 131.8(6)
N4 C16 C17 104.3(5)
C18 C17 C16 109.5(6)
C18 C17 H11 125.3
C16 C17 H11 125.3
C17 C18 C19 108.6(6)
C17 C18 H12 125.7
C19 C18 H12 125.7
N4 C19 C20 124.2(6)
N4 C19 C18 105.4(5)
C20 C19 C18 130.4(6)
C19 C20 C21 124.7(6)
C19 C20 C65 116.6(6)
C21 C20 C65 118.7(5)
N5 C21 C20 124.0(5)
N5 C21 C22 110.0(5)
C20 C21 C22 126.0(6)
C23 C22 C21 107.8(5)
C23 C22 H13 126.1
C21 C22 H13 126.1
C22 C23 C24 107.9(5)
C22 C23 H14 126.1
C24 C23 H14 126.1
C25 C24 N5 124.3(5)
C25 C24 C23 127.3(6)
N5 C24 C23 108.3(5)
C24 C25 C26 125.8(6)
C24 C25 C71 119.6(5)
C26 C25 C71 114.6(5)
N6 C26 C27 106.3(5)
N6 C26 C25 123.0(6)
C27 C26 C25 130.7(6)
C28 C27 C26 107.8(6)
C28 C27 H15 126.1
C26 C27 H15 126.1
C27 C28 C29 108.4(6)
C27 C28 H16 125.8
C29 C28 H16 125.8
N6 C29 C28 105.8(5)
N6 C29 C30 121.7(6)
C28 C29 C30 132.4(6)
C1 C30 C29 121.0(7)
C1 C30 C31 123.0(6)
C29 C30 C31 116.0(6)
C32 C31 C30 107.1(9)
C32 C31 Si1 133.0(9)
C30 C31 Si1 119.8(6)
C31 C32 C33 126.5(10)
C31 C32 C15 112.6(10)
C33 C32 C15 120.8(8)
C34 C33 C32 168.2(9)
C33 C34 Si2 176.3(8)
C36 C35 H17 109.5
C36 C35 H18 109.5
H17 C35 H18 109.5
C36 C35 H19 109.5
H17 C35 H19 109.5
H18 C35 H19 109.5
C37 C36 C35 109.9(10)
C37 C36 Si1 112.9(9)
C35 C36 Si1 110.8(8)
C37 C36 H20 107.7
C35 C36 H20 107.7
Si1 C36 H20 107.7
C36 C37 H21 109.5
C36 C37 H22 109.5
H21 C37 H22 109.5
C36 C37 H23 109.5
H21 C37 H23 109.5
H22 C37 H23 109.5
C40 C38 C39 106.9(7)
C40 C38 Si1 113.1(7)
C39 C38 Si1 114.4(6)
C40 C38 H24 107.4
C39 C38 H24 107.4
Si1 C38 H24 107.4
C38 C39 H25 109.5
C38 C39 H26 109.5
H25 C39 H26 109.5
C38 C39 H27 109.5
H25 C39 H27 109.5
H26 C39 H27 109.5
C38 C40 H28 109.5
C38 C40 H29 109.5
H28 C40 H29 109.5
C38 C40 H30 109.5
H28 C40 H30 109.5
H29 C40 H30 109.5
C42 C41 C43 111.8(8)
C42 C41 Si1 119.4(8)
C43 C41 Si1 114.4(6)
C42 C41 H31 102.8
C43 C41 H31 102.8
Si1 C41 H31 102.8
C41 C42 H32 109.5
C41 C42 H33 109.5
H32 C42 H33 109.5
C41 C42 H34 109.5
H32 C42 H34 109.5
H33 C42 H34 109.5
C41 C43 H35 109.5
C41 C43 H36 109.5
H35 C43 H36 109.5
C41 C43 H37 109.5
H35 C43 H37 109.5
H36 C43 H37 109.5
C45 C44 C46 109.1(8)
C45 C44 Si2 114.2(7)
C46 C44 Si2 114.0(7)
C45 C44 H38 106.3
C46 C44 H38 106.3
Si2 C44 H38 106.3
C44 C45 H39 109.5
C44 C45 H40 109.5
H39 C45 H40 109.5
C44 C45 H41 109.5
H39 C45 H41 109.5
H40 C45 H41 109.5
C44 C46 H42 109.5
C44 C46 H43 109.5
H42 C46 H43 109.5
C44 C46 H44 109.5
H42 C46 H44 109.5
H43 C46 H44 109.5
C48 C47 C49 110.4(7)
C48 C47 Si2 112.3(7)
C49 C47 Si2 114.7(6)
C48 C47 H45 106.2
C49 C47 H45 106.2
Si2 C47 H45 106.2
C47 C48 H46 109.5
C47 C48 H47 109.5
H46 C48 H47 109.5
C47 C48 H48 109.5
H46 C48 H48 109.5
H47 C48 H48 109.5
C47 C49 H49 109.5
C47 C49 H50 109.5
H49 C49 H50 109.5
C47 C49 H51 109.5
H49 C49 H51 109.5
H50 C49 H51 109.5
C51 C50 C52 109.8(7)
C51 C50 Si2 111.9(6)
C52 C50 Si2 113.2(5)
C51 C50 H52 107.2
C52 C50 H52 107.2
Si2 C50 H52 107.2
C50 C51 H53 109.5
C50 C51 H54 109.5
H53 C51 H54 109.5
C50 C51 H55 109.5
H53 C51 H55 109.5
H54 C51 H55 109.5
C50 C52 H56 109.5
C50 C52 H57 109.5
H56 C52 H57 109.5
C50 C52 H58 109.5
H56 C52 H58 109.5
H57 C52 H58 109.5
C54 C53 C58 114.8(7)
C54 C53 C5 123.2(6)
C58 C53 C5 122.0(6)
F1 C54 C55 117.6(7)
F1 C54 C53 120.0(7)
C55 C54 C53 122.4(7)
F2 C55 C56 121.1(8)
F2 C55 C54 119.5(7)
C56 C55 C54 119.4(8)
C57 C56 F3 119.9(8)
C57 C56 C55 120.2(8)
F3 C56 C55 119.8(8)
C56 C57 F4 120.1(8)
C56 C57 C58 119.8(7)
F4 C57 C58 120.0(8)
F5 C58 C57 117.9(7)
F5 C58 C53 118.9(7)
C57 C58 C53 123.1(7)
C64 C59 C60 116.2(7)
C64 C59 C10 122.9(6)
C60 C59 C10 121.0(7)
F6 C60 C59 120.1(7)
F6 C60 C61 118.7(7)
C59 C60 C61 121.2(8)
C62 C61 F7 121.5(7)
C62 C61 C60 120.3(7)
F7 C61 C60 118.2(9)
C61 C62 F8 118.6(8)
C61 C62 C63 120.0(7)
F8 C62 C63 121.4(9)
F9 C63 C62 119.6(7)
F9 C63 C64 121.9(8)
C62 C63 C64 118.5(8)
F10 C64 C59 119.0(6)
F10 C64 C63 117.2(8)
C59 C64 C63 123.8(7)
C70 C65 C66 113.8(6)
C70 C65 C20 123.2(7)
C66 C65 C20 123.0(7)
F11 C66 C67 119.2(7)
F11 C66 C65 118.9(6)
C67 C66 C65 121.9(8)
C68 C67 F12 119.4(6)
C68 C67 C66 120.6(8)
F12 C67 C66 119.9(8)
F13 C68 C67 120.7(8)
F13 C68 C69 119.6(8)
C67 C68 C69 119.5(7)
F14 C69 C70 122.6(8)
F14 C69 C68 119.9(7)
C70 C69 C68 117.5(8)
C69 C70 C65 126.5(8)
C69 C70 F15 115.4(8)
C65 C70 F15 118.0(7)
C76 C71 C72 114.9(6)
C76 C71 C25 124.1(6)
C72 C71 C25 120.9(7)
F16 C72 C73 118.3(7)
F16 C72 C71 118.8(6)
C73 C72 C71 122.8(8)
F17 C73 C74 119.0(6)
F17 C73 C72 121.0(8)
C74 C73 C72 119.9(7)
F18 C74 C73 120.1(7)
F18 C74 C75 120.3(8)
C73 C74 C75 119.6(7)
F19 C75 C74 120.5(7)
F19 C75 C76 121.0(8)
C74 C75 C76 118.4(8)
C71 C76 F20 118.7(6)
C71 C76 C75 124.3(7)
F20 C76 C75 117.1(8)

loop_
_geom_bond_atom_site_label_1
_geom_bond_atom_site_label_2
_geom_bond_distance
Si1 C41 1.834(8)
Si1 C36 1.855(11)
Si1 C38 1.861(8)
Si1 C31 1.917(10)
Si2 C34 1.795(9)
Si2 C44 1.832(9)
Si2 C50 1.885(7)
Si2 C47 1.888(8)
N1 C4 1.356(7)
N1 C1 1.387(7)
N1 H1 0.8800
N2 C6 1.321(7)
N2 C9 1.391(7)
N3 C14 1.350(7)
N3 C11 1.375(7)
N3 H2 0.8800
N4 C19 1.357(7)
N4 C16 1.380(7)
N4 H3 0.8800
N5 C21 1.346(7)
N5 C24 1.394(7)
N6 C29 1.346(7)
N6 C26 1.366(7)
N6 H4 0.8800
C1 C30 1.339(9)
C1 C2 1.421(9)
C2 C3 1.342(8)
C2 H5 0.9500
C3 C4 1.446(8)
C3 H6 0.9500
C4 C5 1.382(8)
C5 C6 1.410(8)
C5 C53 1.480(9)
C6 C7 1.454(8)
C7 C8 1.329(8)
C7 H7 0.9500
C8 C9 1.437(8)
C8 H8 0.9500
C9 C10 1.356(8)
C10 C11 1.400(8)
C10 C59 1.491(8)
C11 C12 1.386(9)
C12 C13 1.373(8)
C12 H9 0.9500
C13 C14 1.366(9)
C13 H10 0.9500
C14 C15 1.429(9)
C15 C16 1.336(8)
C15 C32 1.562(12)
C16 C17 1.438(9)
C17 C18 1.332(8)
C17 H11 0.9500
C18 C19 1.441(8)
C18 H12 0.9500
C19 C20 1.365(8)
C20 C21 1.400(8)
C20 C65 1.464(8)
C21 C22 1.428(8)
C22 C23 1.310(8)
C22 H13 0.9500
C23 C24 1.432(8)
C23 H14 0.9500
C24 C25 1.357(8)
C25 C26 1.398(8)
C25 C71 1.482(8)
C26 C27 1.387(8)
C27 C28 1.380(8)
C27 H15 0.9500
C28 C29 1.402(8)
C28 H16 0.9500
C29 C30 1.418(9)
C30 C31 1.611(12)
C31 C32 1.358(5)
C32 C33 1.404(12)
C33 C34 1.127(9)
C35 C36 1.575(15)
C35 H17 0.9800
C35 H18 0.9800
C35 H19 0.9800
C36 C37 1.564(14)
C36 H20 1.0000
C37 H21 0.9800
C37 H22 0.9800
C37 H23 0.9800
C38 C40 1.526(11)
C38 C39 1.586(11)
C38 H24 1.0000
C39 H25 0.9800
C39 H26 0.9800
C39 H27 0.9800
C40 H28 0.9800
C40 H29 0.9800
C40 H30 0.9800
C41 C42 1.488(12)
C41 C43 1.546(11)
C41 H31 1.0000
C42 H32 0.9800
C42 H33 0.9800
C42 H34 0.9800
C43 H35 0.9800
C43 H36 0.9800
C43 H37 0.9800
C44 C45 1.490(11)
C44 C46 1.547(11)
C44 H38 1.0000
C45 H39 0.9800
C45 H40 0.9800
C45 H41 0.9800
C46 H42 0.9800
C46 H43 0.9800
C46 H44 0.9800
C47 C48 1.539(12)
C47 C49 1.551(11)
C47 H45 1.0000
C48 H46 0.9800
C48 H47 0.9800
C48 H48 0.9800
C49 H49 0.9800
C49 H50 0.9800
C49 H51 0.9800
C50 C51 1.501(11)
C50 C52 1.539(10)
C50 H52 1.0000
C51 H53 0.9800
C51 H54 0.9800
C51 H55 0.9800
C52 H56 0.9800
C52 H57 0.9800
C52 H58 0.9800
C53 C54 1.379(9)
C53 C58 1.381(9)
C54 F1 1.330(7)
C54 C55 1.371(10)
C55 F2 1.337(8)
C55 C56 1.353(10)
C56 C57 1.340(10)
C56 F3 1.340(8)
C57 F4 1.342(8)
C57 C58 1.349(10)
C58 F5 1.348(7)
C59 C64 1.349(9)
C59 C60 1.350(9)
C60 F6 1.332(8)
C60 C61 1.393(10)
C61 C62 1.327(11)
C61 F7 1.343(8)
C62 F8 1.334(8)
C62 C63 1.349(10)
C63 F9 1.317(9)
C63 C64 1.365(9)
C64 F10 1.346(7)
C65 C70 1.344(9)
C65 C66 1.387(10)
C66 F11 1.330(8)
C66 C67 1.358(9)
C67 C68 1.344(10)
C67 F12 1.348(8)
C68 F13 1.335(7)
C68 C69 1.367(10)
C69 F14 1.327(8)
C69 C70 1.341(9)
C70 F15 1.369(8)
C71 C76 1.330(10)
C71 C72 1.363(9)
C72 F16 1.328(7)
C72 C73 1.356(9)
C73 F17 1.324(8)
C73 C74 1.338(10)
C74 F18 1.337(7)
C74 C75 1.345(10)
C75 F19 1.323(9)
C75 C76 1.373(10)
C76 F20 1.346(8)

loop_
_cod_related_entry_id
_cod_related_entry_database
_cod_related_entry_code
1 ChemSpider 30660351
